data_4517900
loop_
_publ_author_name
'Thomas, Rudy'
'Devaux, Philippe'
'Rivenet, Murielle'
'Henry, Natacha'
'Abraham, Francis'

_publ_section_title
;
 Zirconium Oxalates: Zr(OH)<sub>2</sub>(C<sub>2</sub>O<sub>4</sub>),
 (H<sub>11</sub>O<sub>5</sub>)<sub>2</sub>[Zr<sub>2</sub>(C<sub>2</sub>O<sub>4</sub>)<sub>5</sub>(H<sub>2</sub>O)<sub>4</sub>],
 and
 MM'[Zr(C<sub>2</sub>O<sub>4</sub>)<sub>3</sub>]&#x00B7;<i>x</i>H<sub>2</sub>O
 with M and M' = Ammonium, Alkali Metal, and Hydroxonium Ion
 H<sub>2<i>n</i>+1</sub>O <sub> <i>n</i> </sub><sup>+</sup> (<i>n</i> = 2,
 3, 4).
;
_journal_issue 33
_journal_name_full 'ACS omega'
_journal_page_first 21260
_journal_page_last 21270
_journal_paper_doi 10.1021/acsomega.0c03224
_journal_volume 5
_journal_year 2020
_chemical_formula_sum 'C10 H30 O34 Zr2'
_chemical_formula_weight 876.78
_space_group_crystal_system triclinic
_space_group_IT_number 2
_space_group_name_Hall '-P 1'
_space_group_name_H-M_alt 'P -1'
_atom_sites_solution_hydrogens difmap
_audit_creation_method SHELXL-2013
_cell_angle_alpha 78.421(2)
_cell_angle_beta 86.155(2)
_cell_angle_gamma 89.945(2)
_cell_formula_units_Z 1
_cell_length_a 6.9269(3)
_cell_length_b 10.4427(6)
_cell_length_c 10.6447(6)
_cell_measurement_reflns_used 3957
_cell_measurement_temperature 296(2)
_cell_measurement_theta_max 24.20
_cell_measurement_theta_min 2.50
_cell_volume 752.56(7)
_computing_cell_refinement 'Bruker SMART'
_computing_data_collection 'Bruker SMART'
_computing_data_reduction 'Bruker SAINT'
_computing_molecular_graphics 'Bruker SHELXTL'
_computing_publication_material 'Bruker SHELXTL'
_computing_structure_refinement 'SHELXL-2013 (Sheldrick, 2013)'
_computing_structure_solution 'Bruker SHELXTL'
_diffrn_ambient_temperature 296(2)
_diffrn_measured_fraction_theta_full 0.997
_diffrn_measured_fraction_theta_max 0.990
_diffrn_measurement_device_type 'CCD area detector'
_diffrn_measurement_method 'phi and omega scans'
_diffrn_radiation_type MoK\a
_diffrn_radiation_wavelength 0.71073
_diffrn_reflns_av_R_equivalents 0.0581
_diffrn_reflns_av_unetI/netI 0.0389
_diffrn_reflns_Laue_measured_fraction_full 0.997
_diffrn_reflns_Laue_measured_fraction_max 0.990
_diffrn_reflns_limit_h_max 8
_diffrn_reflns_limit_h_min -8
_diffrn_reflns_limit_k_max 12
_diffrn_reflns_limit_k_min -12
_diffrn_reflns_limit_l_max 13
_diffrn_reflns_limit_l_min -13
_diffrn_reflns_number 19393
_diffrn_reflns_point_group_measured_fraction_full 0.997
_diffrn_reflns_point_group_measured_fraction_max 0.990
_diffrn_reflns_theta_full 25.242
_diffrn_reflns_theta_max 25.943
_diffrn_reflns_theta_min 1.957
_diffrn_source 'sealed tube'
_exptl_absorpt_coefficient_mu 0.821
_exptl_absorpt_correction_T_max 1
_exptl_absorpt_correction_T_min 0.902
_exptl_absorpt_correction_type empirical
_exptl_absorpt_process_details sadabs
_exptl_crystal_colour colorless
_exptl_crystal_density_diffrn 1.935
_exptl_crystal_density_method 'not measured'
_exptl_crystal_description plate
_exptl_crystal_F_000 442
_exptl_crystal_size_max 0.258
_exptl_crystal_size_mid 0.152
_exptl_crystal_size_min 0.050
_refine_diff_density_max 0.545
_refine_diff_density_min -0.397
_refine_diff_density_rms 0.081
_refine_ls_extinction_method none
_refine_ls_goodness_of_fit_ref 1.045
_refine_ls_hydrogen_treatment refxyz
_refine_ls_matrix_type full
_refine_ls_number_parameters 253
_refine_ls_number_reflns 2914
_refine_ls_number_restraints 15
_refine_ls_restrained_S_all 1.045
_refine_ls_R_factor_all 0.0378
_refine_ls_R_factor_gt 0.0282
_refine_ls_shift/su_max 0.001
_refine_ls_shift/su_mean 0.000
_refine_ls_structure_factor_coef Fsqd
_refine_ls_weighting_details 'w=1/[\s^2^(Fo^2^)+(0.0161P)^2^+0.6032P] where P=(Fo^2^+2Fc^2^)/3'
_refine_ls_weighting_scheme calc
_refine_ls_wR_factor_gt 0.0529
_refine_ls_wR_factor_ref 0.0566
_reflns_Friedel_coverage 0.000
_reflns_number_gt 2498
_reflns_number_total 2914
_reflns_threshold_expression 'I > 2\s(I)'
_cod_data_source_file ao0c03224_si_002.cif
_cod_data_source_block H2Zr2Ox5
_cod_depositor_comments 'Adding full bibliography for 4517899--4517905.cif.'
_cod_database_code 4517900
_shelx_space_group_comment
;
The symmetry employed for this shelxl refinement is uniquely defined
by the following loop, which should always be used as a source of
symmetry information in preference to the above space-group names.
They are only intended as comments.
;
_shelxl_version_number 2013-3

loop_
_space_group_symop_operation_xyz
'x, y, z'
'-x, -y, -z'

loop_
_atom_site_label
_atom_site_type_symbol
_atom_site_fract_x
_atom_site_fract_y
_atom_site_fract_z
_atom_site_U_iso_or_equiv
_atom_site_adp_type
_atom_site_occupancy
_atom_site_site_symmetry_order
_atom_site_calc_flag
_atom_site_refinement_flags_posn
_atom_site_refinement_flags_adp
_atom_site_refinement_flags_occupancy
_atom_site_disorder_assembly
_atom_site_disorder_group
Zr1 Zr 0.31140(4) 0.84260(2) 0.83962(2) 0.01849(8) Uani 1 1 d . . . . .
C1 C 0.5600(3) 1.0368(2) 0.9418(2) 0.0200(6) Uani 1 1 d . . . . .
C2 C -0.0280(4) 0.9162(3) 0.6740(2) 0.0219(6) Uani 1 1 d . . . . .
C3 C 0.0144(4) 1.0390(3) 0.7266(2) 0.0229(6) Uani 1 1 d . . . . .
C4 C 0.4856(4) 0.5779(3) 0.8125(3) 0.0256(6) Uani 1 1 d . . . . .
C5 C 0.6370(4) 0.6460(3) 0.8770(3) 0.0250(6) Uani 1 1 d . . . . .
O1 O 0.4466(3) 0.9020(2) 0.64926(18) 0.0296(5) Uani 1 1 d D . . . .
H1 H 0.553(4) 0.936(3) 0.635(3) 0.035 Uiso 1 1 d D U . . .
H2 H 0.424(4) 0.861(3) 0.589(3) 0.035 Uiso 1 1 d D U . . .
O2 O 0.0825(3) 0.7335(2) 0.9620(2) 0.0336(5) Uani 1 1 d D . . . .
H3 H 0.006(4) 0.688(3) 0.938(3) 0.040 Uiso 1 1 d D U . . .
H4 H 0.089(4) 0.709(3) 1.042(3) 0.040 Uiso 1 1 d D U . . .
O3 O 0.3191(3) 0.88200(18) 1.03668(17) 0.0262(4) Uani 1 1 d . . . . .
O4 O 0.5277(2) 1.00969(17) 0.83624(16) 0.0237(4) Uani 1 1 d . . . . .
O5 O 0.1469(3) 1.02283(17) 0.80715(18) 0.0272(4) Uani 1 1 d . . . . .
O6 O 0.0829(2) 0.82109(17) 0.71125(17) 0.0251(4) Uani 1 1 d . . . . .
O7 O 0.3370(3) 0.64821(17) 0.78541(18) 0.0285(4) Uani 1 1 d . . . . .
O8 O 0.5789(3) 0.75479(18) 0.90301(19) 0.0327(5) Uani 1 1 d . . . . .
O9 O -0.1584(3) 0.91605(19) 0.60054(18) 0.0306(5) Uani 1 1 d . . . . .
O10 O -0.0717(3) 1.14060(18) 0.69051(19) 0.0320(5) Uani 1 1 d . . . . .
O11 O 0.7951(3) 0.5964(2) 0.8968(2) 0.0390(5) Uani 1 1 d . . . . .
O12 O 0.5141(3) 0.46793(19) 0.7922(2) 0.0381(5) Uani 1 1 d . . . . .
O13 O 1.0878(3) 0.5467(2) 0.6354(2) 0.0427(6) Uani 1 1 d D . . . .
H5 H 1.162(5) 0.589(3) 0.669(3) 0.051 Uiso 1 1 d D U . . .
H6 H 1.036(5) 0.478(3) 0.688(3) 0.051 Uiso 1 1 d D U . . .
H7 H 0.960(4) 0.608(3) 0.588(3) 0.051 Uiso 1 1 d D U . . .
O14 O 0.8189(3) 0.6772(2) 0.5470(2) 0.0437(6) Uani 1 1 d D . . . .
H8 H 0.826(5) 0.759(3) 0.562(3) 0.052 Uiso 1 1 d D U . . .
H9 H 0.792(5) 0.677(3) 0.475(3) 0.052 Uiso 1 1 d D U . . .
O15 O 0.6331(4) 0.2056(3) 0.5336(2) 0.0566(7) Uani 1 1 d D . . . .
H10 H 0.718(5) 0.164(4) 0.578(3) 0.068 Uiso 1 1 d D U . . .
H11 H 0.542(5) 0.226(4) 0.586(3) 0.068 Uiso 1 1 d D U . . .
O16 O 0.8873(3) 0.3610(2) 0.7889(2) 0.0320(5) Uani 1 1 d D . . . .
H12 H 0.888(4) 0.297(3) 0.756(3) 0.038 Uiso 1 1 d D U . . .
H13 H 0.781(4) 0.391(3) 0.791(3) 0.038 Uiso 1 1 d D U . . .
O17 O 0.3325(3) 0.2828(2) 0.6897(2) 0.0392(5) Uani 1 1 d D . . . .
H14 H 0.279(5) 0.226(3) 0.747(3) 0.047 Uiso 1 1 d D U . . .
H15 H 0.370(5) 0.342(3) 0.724(3) 0.047 Uiso 1 1 d D U . . .

loop_
_atom_site_aniso_label
_atom_site_aniso_U_11
_atom_site_aniso_U_22
_atom_site_aniso_U_33
_atom_site_aniso_U_23
_atom_site_aniso_U_13
_atom_site_aniso_U_12
Zr1 0.01843(13) 0.01807(14) 0.02156(14) -0.00800(10) -0.00792(10) -0.00169(10)
C1 0.0197(13) 0.0158(13) 0.0265(14) -0.0068(11) -0.0086(11) 0.0020(11)
C2 0.0185(13) 0.0254(15) 0.0232(14) -0.0079(11) -0.0036(11) -0.0022(11)
C3 0.0193(13) 0.0254(15) 0.0263(14) -0.0112(12) -0.0003(11) -0.0024(12)
C4 0.0219(14) 0.0248(16) 0.0322(15) -0.0089(12) -0.0070(12) -0.0029(12)
C5 0.0223(14) 0.0216(15) 0.0331(15) -0.0077(12) -0.0089(12) -0.0017(12)
O1 0.0276(11) 0.0387(12) 0.0257(11) -0.0140(9) -0.0035(9) -0.0103(9)
O2 0.0328(12) 0.0436(13) 0.0263(11) -0.0099(10) -0.0064(9) -0.0185(10)
O3 0.0274(10) 0.0284(11) 0.0247(10) -0.0088(8) -0.0050(8) -0.0122(8)
O4 0.0280(10) 0.0250(10) 0.0198(9) -0.0072(8) -0.0063(8) -0.0076(8)
O5 0.0249(10) 0.0260(10) 0.0355(11) -0.0141(9) -0.0127(8) 0.0018(8)
O6 0.0262(10) 0.0214(10) 0.0314(10) -0.0097(8) -0.0144(8) 0.0026(8)
O7 0.0241(10) 0.0243(10) 0.0420(12) -0.0137(9) -0.0157(9) 0.0017(8)
O8 0.0326(11) 0.0262(11) 0.0467(12) -0.0186(9) -0.0216(9) 0.0080(9)
O9 0.0257(10) 0.0355(12) 0.0351(11) -0.0140(9) -0.0150(9) 0.0044(9)
O10 0.0330(11) 0.0251(11) 0.0423(12) -0.0139(9) -0.0144(9) 0.0085(9)
O11 0.0258(11) 0.0342(12) 0.0644(15) -0.0219(11) -0.0210(10) 0.0055(9)
O12 0.0319(11) 0.0259(11) 0.0644(15) -0.0225(10) -0.0187(10) 0.0052(9)
O13 0.0396(13) 0.0300(13) 0.0612(16) -0.0126(11) -0.0123(12) -0.0055(10)
O14 0.0542(14) 0.0339(13) 0.0481(14) -0.0135(11) -0.0254(12) 0.0027(11)
O15 0.0454(15) 0.092(2) 0.0463(15) -0.0413(14) -0.0229(12) 0.0238(14)
O16 0.0357(12) 0.0240(12) 0.0391(12) -0.0121(9) -0.0047(10) 0.0046(9)
O17 0.0465(14) 0.0307(13) 0.0449(14) -0.0152(10) -0.0134(11) -0.0031(10)

loop_
_atom_type_symbol
_atom_type_description
_atom_type_scat_dispersion_real
_atom_type_scat_dispersion_imag
_atom_type_scat_source
C C 0.0033 0.0016 'International Tables Vol C Tables 4.2.6.8 and 6.1.1.4'
H H 0.0000 0.0000 'International Tables Vol C Tables 4.2.6.8 and 6.1.1.4'
O O 0.0106 0.0060 'International Tables Vol C Tables 4.2.6.8 and 6.1.1.4'
Zr Zr -2.9673 0.5597 'International Tables Vol C Tables 4.2.6.8 and 6.1.1.4'

loop_
_geom_angle_atom_site_label_1
_geom_angle_atom_site_label_2
_geom_angle_atom_site_label_3
_geom_angle
_geom_angle_site_symmetry_1
_geom_angle_site_symmetry_3
_geom_angle_publ_flag
O1 Zr1 O2 147.72(7) . . ?
O1 Zr1 O8 89.42(8) . . ?
O2 Zr1 O8 106.52(8) . . ?
O1 Zr1 O5 88.45(7) . . ?
O2 Zr1 O5 93.42(8) . . ?
O8 Zr1 O5 144.89(7) . . ?
O1 Zr1 O6 75.32(7) . . ?
O2 Zr1 O6 74.71(7) . . ?
O8 Zr1 O6 140.70(7) . . ?
O5 Zr1 O6 71.87(6) . . ?
O1 Zr1 O3 141.40(7) . . ?
O2 Zr1 O3 70.62(7) . . ?
O8 Zr1 O3 77.09(7) . . ?
O5 Zr1 O3 82.99(7) . . ?
O6 Zr1 O3 135.40(7) . . ?
O1 Zr1 O7 80.74(7) . . ?
O2 Zr1 O7 78.42(8) . . ?
O8 Zr1 O7 70.95(6) . . ?
O5 Zr1 O7 142.80(6) . . ?
O6 Zr1 O7 70.96(6) . . ?
O3 Zr1 O7 126.19(7) . . ?
O1 Zr1 O4 70.55(7) . . ?
O2 Zr1 O4 140.55(7) . . ?
O8 Zr1 O4 72.83(7) . . ?
O5 Zr1 O4 73.45(6) . . ?
O6 Zr1 O4 131.26(6) . . ?
O3 Zr1 O4 70.93(6) . . ?
O7 Zr1 O4 133.41(7) . . ?
O4 C1 O3 127.7(2) . 2_677 ?
O4 C1 C1 116.4(3) . 2_677 ?
O3 C1 C1 115.9(3) 2_677 2_677 ?
O9 C2 O6 125.4(2) . . ?
O9 C2 C3 120.4(2) . . ?
O6 C2 C3 114.2(2) . . ?
O10 C3 O5 125.7(2) . . ?
O10 C3 C2 120.8(2) . . ?
O5 C3 C2 113.5(2) . . ?
O12 C4 O7 126.8(2) . . ?
O12 C4 C5 120.4(2) . . ?
O7 C4 C5 112.8(2) . . ?
O11 C5 O8 126.7(2) . . ?
O11 C5 C4 120.2(2) . . ?
O8 C5 C4 113.1(2) . . ?
C1 O3 Zr1 119.38(16) 2_677 . ?
C1 O4 Zr1 116.91(16) . . ?
C3 O5 Zr1 120.20(16) . . ?
C2 O6 Zr1 119.83(15) . . ?
C4 O7 Zr1 120.32(15) . . ?
C5 O8 Zr1 122.41(16) . . ?

loop_
_geom_bond_atom_site_label_1
_geom_bond_atom_site_label_2
_geom_bond_distance
_geom_bond_site_symmetry_2
_geom_bond_publ_flag
Zr1 O1 2.147(2) . ?
Zr1 O2 2.154(2) . ?
Zr1 O8 2.1555(18) . ?
Zr1 O5 2.1789(18) . ?
Zr1 O6 2.1994(16) . ?
Zr1 O3 2.2212(17) . ?
Zr1 O7 2.2228(18) . ?
Zr1 O4 2.2940(17) . ?
C1 O4 1.247(3) . ?
C1 O3 1.256(3) 2_677 ?
C1 C1 1.516(5) 2_677 ?
C2 O9 1.234(3) . ?
C2 O6 1.271(3) . ?
C2 C3 1.534(4) . ?
C3 O10 1.223(3) . ?
C3 O5 1.286(3) . ?
C4 O12 1.224(3) . ?
C4 O7 1.279(3) . ?
C4 C5 1.540(4) . ?
C5 O11 1.223(3) . ?
C5 O8 1.280(3) . ?
O3 C1 1.256(3) 2_677 ?
